data_4310047
loop_
_publ_author_name
'Nicolas Br\'efuel'
'Christine Lepetit'
'Sergiu Shova'
'Fran\,coise Dahan'
'Jean-Pierre Tuchagues'

_publ_section_title
;
Complexation to FeII, NiII, and ZnII of Multidentate Ligands Resulting from
Condensation of 2-Pyridinecarboxaldehyde with \a,\w-Triamines: Selective
Imidazolidine/Hexahydropyrimidine Ring Opening Revisited
;
_journal_name_full 'Inorganic Chemistry'
_journal_page_first 8916
_journal_page_last 8928
_journal_paper_doi 10.1021/ic050791b
_journal_volume 44
_journal_year 2005
_chemical_formula_moiety 'C20 H23 N7 Ni S2'
_chemical_formula_sum 'C20 H23 N7 Ni S2'
_chemical_formula_weight 484.28
_chemical_name_systematic
; 
 ? 
;
_space_group_IT_number 11
_symmetry_cell_setting monoclinic
_symmetry_space_group_name_Hall '-P 2yb'
_symmetry_space_group_name_H-M 'P 1 21/m 1'
_atom_sites_solution_hydrogens geom
_atom_sites_solution_primary direct
_atom_sites_solution_secondary difmap
_audit_creation_method SHELXL-97
_cell_angle_alpha 90.00
_cell_angle_beta 101.21(3)
_cell_angle_gamma 90.00
_cell_formula_units_Z 2
_cell_length_a 8.0178(16)
_cell_length_b 9.6784(19)
_cell_length_c 14.546(3)
_cell_measurement_reflns_used 3706
_cell_measurement_temperature 180(2)
_cell_measurement_theta_max 51.04
_cell_measurement_theta_min 4.03
_cell_volume 1107.2(4)
_computing_cell_refinement 'CrysAlis RED, Oxford Diffraction Ltd.,'
_computing_data_collection 'CrysAlis CCD, Oxford Diffraction Ltd.,'
_computing_data_reduction 'CrysAlis RED, Oxford Diffraction Ltd.,'
_computing_molecular_graphics 'ORTEP-3 (Farrugia, 1997)'
_computing_publication_material 'SHELXL-97 (Sheldrick, 1997)'
_computing_structure_refinement 'SHELXL-97 (Sheldrick, 1997)'
_computing_structure_solution 'SHELXS-97 (Sheldrick, 1990)'
_diffrn_ambient_temperature 180(2)
_diffrn_detector_area_resol_mean 0
_diffrn_measured_fraction_theta_full 0.998
_diffrn_measured_fraction_theta_max 0.998
_diffrn_measurement_method 0
_diffrn_radiation_monochromator graphite
_diffrn_radiation_source 'Enhance (Mo) X-ray Source'
_diffrn_radiation_type MoK\a
_diffrn_radiation_wavelength 0.71073
_diffrn_reflns_av_R_equivalents 0.1261
_diffrn_reflns_av_sigmaI/netI 0.1300
_diffrn_reflns_limit_h_max 7
_diffrn_reflns_limit_h_min -9
_diffrn_reflns_limit_k_max 11
_diffrn_reflns_limit_k_min -11
_diffrn_reflns_limit_l_max 17
_diffrn_reflns_limit_l_min -17
_diffrn_reflns_number 7786
_diffrn_reflns_theta_full 24.99
_diffrn_reflns_theta_max 24.99
_diffrn_reflns_theta_min 3.19
_diffrn_standards_decay_% 0
_diffrn_standards_interval_count 0
_diffrn_standards_interval_time 0
_diffrn_standards_number 0
_exptl_absorpt_coefficient_mu 1.087
_exptl_absorpt_correction_T_max 0.990
_exptl_absorpt_correction_T_min 0.796
_exptl_absorpt_correction_type multi-scan
_exptl_absorpt_process_details 'c.f. r.h. blessing, acta cryst. (1995), a51, 33-38'
_exptl_crystal_colour red
_exptl_crystal_density_diffrn 1.453
_exptl_crystal_density_method 'not measured'
_exptl_crystal_description prism
_exptl_crystal_F_000 504
_exptl_crystal_size_max 0.40
_exptl_crystal_size_mid 0.15
_exptl_crystal_size_min 0.10
_refine_diff_density_max 1.061
_refine_diff_density_min -0.659
_refine_diff_density_rms 0.113
_refine_ls_extinction_method none
_refine_ls_goodness_of_fit_ref 0.984
_refine_ls_hydrogen_treatment mixed
_refine_ls_matrix_type full
_refine_ls_number_parameters 231
_refine_ls_number_reflns 2068
_refine_ls_number_restraints 21
_refine_ls_restrained_S_all 0.979
_refine_ls_R_factor_all 0.1298
_refine_ls_R_factor_gt 0.0783
_refine_ls_shift/su_max 0.092
_refine_ls_shift/su_mean 0.007
_refine_ls_structure_factor_coef Fsqd
_refine_ls_weighting_details 'calc w=1/[\s^2^(Fo^2^)+(0.1108P)^2^+0.0000P] where P=(Fo^2^+2Fc^2^)/3'
_refine_ls_weighting_scheme calc
_refine_ls_wR_factor_gt 0.1932
_refine_ls_wR_factor_ref 0.2243
_reflns_number_gt 1098
_reflns_number_total 2068
_reflns_threshold_expression >2sigma(I)
_cod_data_source_file ic050791bsi20050517_050052.cif
_cod_data_source_block NiLCNCSNCS
_cod_database_code 4310047

loop_
_symmetry_equiv_pos_as_xyz
'x, y, z'
'-x, y+1/2, -z'
'-x, -y, -z'
'x, -y-1/2, z'

loop_
_atom_site_label
_atom_site_type_symbol
_atom_site_fract_x
_atom_site_fract_y
_atom_site_fract_z
_atom_site_U_iso_or_equiv
_atom_site_adp_type
_atom_site_occupancy
_atom_site_symmetry_multiplicity
_atom_site_calc_flag
_atom_site_refinement_flags
_atom_site_disorder_assembly
_atom_site_disorder_group
Ni1 Ni 0.86434(15) 0.2500 0.22341(9) 0.0415(5) Uani 1 2 d S . .
S1 S 0.6473(4) 0.2500 -0.10054(19) 0.0584(9) Uani 1 2 d S . .
S2 S 0.7477(5) 0.2500 0.6805(2) 0.0779(11) Uani 1 2 d S . .
N1 N 1.0588(10) 0.2500 0.3452(6) 0.045(2) Uani 1 2 d SD . .
N2 N 0.8533(13) 0.4356(12) 0.2689(9) 0.042(3) Uani 0.50 1 d P . .
N3 N 0.6569(14) 0.2065(11) 0.2903(7) 0.042(4) Uani 0.50 1 d P . .
H3B H 0.6932 0.2171 0.3524 0.051 Uiso 0.50 1 d PR . .
N4 N 0.9039(13) 0.0391(13) 0.1918(8) 0.042(3) Uani 0.50 1 d P . .
N5 N 1.0601(10) 0.2500 0.1444(6) 0.045(2) Uani 1 2 d SD . .
N6 N 0.7029(10) 0.2500 0.0940(6) 0.044(2) Uani 1 2 d S . .
N7 N 0.7871(14) 0.2500 0.4989(9) 0.107(5) Uani 1 2 d S . .
C1 C 1.100(2) 0.3765(17) 0.3821(16) 0.040(6) Uani 0.50 1 d PD . .
C2 C 1.232(2) 0.397(2) 0.4534(13) 0.047(6) Uani 0.50 1 d PD . .
H2A H 1.2578 0.4879 0.4781 0.057 Uiso 0.50 1 d PR . .
C3 C 1.329(2) 0.2888(13) 0.4909(14) 0.040(10) Uani 0.50 1 d PD . .
H3A H 1.4241 0.3036 0.5414 0.048 Uiso 0.50 1 d PR . .
C4 C 1.291(3) 0.160(3) 0.4582(18) 0.050(7) Uani 0.50 1 d PD . .
H4A H 1.3590 0.0830 0.4848 0.060 Uiso 0.50 1 d PR . .
C5 C 1.161(3) 0.145(2) 0.3847(16) 0.056(8) Uani 0.50 1 d PD . .
H5A H 1.1351 0.0540 0.3595 0.067 Uiso 0.50 1 d PR . .
C6 C 0.9677(19) 0.4711(16) 0.3445(10) 0.048(4) Uani 0.50 1 d P . .
H6B H 0.9625 0.5605 0.3724 0.058 Uiso 0.50 1 d PR . .
C7 C 0.701(2) 0.5220(19) 0.2419(13) 0.055(5) Uani 0.50 1 d P . .
H7A H 0.7237 0.6140 0.2658 0.066 Uiso 0.50 1 d PR . .
H7B H 0.6698 0.5273 0.1749 0.066 Uiso 0.50 1 d PR . .
C8 C 0.567(3) 0.446(3) 0.2920(17) 0.035(6) Uiso 0.50 1 d P . .
H8A H 0.5944 0.4609 0.3584 0.041 Uiso 0.50 1 d PR . .
H8B H 0.4700 0.5027 0.2685 0.041 Uiso 0.50 1 d PR . .
C9 C 0.5166(17) 0.3081(16) 0.2585(11) 0.054(5) Uani 0.50 1 d P . .
H9A H 0.4277 0.2931 0.2931 0.065 Uiso 0.50 1 d PR . .
H9B H 0.4702 0.2927 0.1933 0.065 Uiso 0.50 1 d PR . .
C10 C 0.581(4) 0.050(3) 0.2702(18) 0.061(9) Uani 0.50 1 d P . .
H10A H 0.5033 0.0390 0.2116 0.074 Uiso 0.50 1 d PR . .
H10B H 0.5197 0.0440 0.3205 0.074 Uiso 0.50 1 d PR . .
C11 C 0.722(2) -0.0478(16) 0.2994(13) 0.044(4) Uani 0.50 1 d P . .
H11A H 0.8072 -0.0199 0.3518 0.053 Uiso 0.50 1 d PR . .
H11B H 0.6750 -0.1333 0.3166 0.053 Uiso 0.50 1 d PR . .
C12 C 0.813(2) -0.0833(16) 0.2212(11) 0.050(4) Uani 0.50 1 d P . .
H12A H 0.8918 -0.1574 0.2400 0.060 Uiso 0.50 1 d PR . .
H12B H 0.7310 -0.1140 0.1680 0.060 Uiso 0.50 1 d PR . .
C13 C 1.0170(17) 0.0198(16) 0.1462(10) 0.044(4) Uani 0.50 1 d P . .
H13A H 1.0546 -0.0727 0.1380 0.052 Uiso 0.50 1 d PR . .
C14 C 1.103(4) 0.1314(15) 0.1094(19) 0.045(15) Uani 0.50 1 d PD . .
C15 C 1.206(4) 0.1299(13) 0.0429(19) 0.050(10) Uiso 0.50 1 d PD . .
H15A H 1.2314 0.0436 0.0163 0.059 Uiso 0.50 1 d PR . .
C16 C 1.2629(15) 0.2500 0.0094(9) 0.063(4) Uani 1 2 d SD . .
H16A H 1.3302 0.2500 -0.0383 0.076 Uiso 1 2 d SR . .
C17 C 1.221(4) 0.3695(16) 0.0500(16) 0.087(18) Uani 0.50 1 d PD . .
H17A H 1.2697 0.4550 0.0345 0.105 Uiso 0.50 1 d PR . .
C18 C 1.117(4) 0.3681(15) 0.116(2) 0.050(17) Uani 0.50 1 d PD . .
H18A H 1.0896 0.4530 0.1437 0.060 Uiso 0.50 1 d PR . .
C19 C 0.6799(11) 0.2500 0.0126(7) 0.037(2) Uani 1 2 d S . .
C20 C 0.7742(10) 0.2500 0.5785(6) 0.025(2) Uani 1 2 d S . .

loop_
_atom_site_aniso_label
_atom_site_aniso_U_11
_atom_site_aniso_U_22
_atom_site_aniso_U_33
_atom_site_aniso_U_23
_atom_site_aniso_U_13
_atom_site_aniso_U_12
Ni1 0.0298(7) 0.0565(10) 0.0366(8) 0.000 0.0025(5) 0.000
S1 0.0506(17) 0.089(2) 0.0348(16) 0.000 0.0052(13) 0.000
S2 0.069(2) 0.111(3) 0.056(2) 0.000 0.0165(17) 0.000
N1 0.036(5) 0.064(7) 0.035(5) 0.000 0.007(4) 0.000
N2 0.027(6) 0.044(8) 0.050(8) -0.005(6) -0.007(6) 0.001(6)
N3 0.045(7) 0.049(11) 0.036(7) -0.004(5) 0.015(5) -0.010(5)
N4 0.022(6) 0.064(9) 0.043(7) 0.005(6) 0.016(5) 0.003(6)
N5 0.029(5) 0.065(7) 0.036(5) 0.000 -0.001(4) 0.000
N6 0.030(4) 0.066(6) 0.035(5) 0.000 0.006(4) 0.000
N7 0.055(7) 0.176(15) 0.085(10) 0.000 0.006(7) 0.000
C1 0.044(12) 0.034(11) 0.039(11) -0.002(8) -0.001(9) 0.032(9)
C2 0.076(16) 0.047(14) 0.018(10) 0.006(9) 0.008(10) -0.001(11)
C3 0.028(7) 0.05(3) 0.041(10) 0.004(8) 0.003(7) 0.004(8)
C4 0.055(17) 0.031(19) 0.057(17) -0.003(14) -0.005(13) 0.003(13)
C5 0.071(16) 0.065(16) 0.032(13) 0.001(10) 0.011(13) -0.038(13)
C6 0.053(9) 0.049(9) 0.045(9) -0.009(7) 0.017(7) -0.015(8)
C7 0.060(12) 0.049(12) 0.054(12) -0.029(10) 0.006(11) 0.006(10)
C9 0.027(7) 0.071(13) 0.059(10) -0.001(7) -0.007(7) 0.004(7)
C10 0.057(13) 0.104(19) 0.031(13) -0.020(12) 0.028(11) 0.011(11)
C11 0.044(9) 0.036(10) 0.054(11) 0.016(8) 0.011(9) -0.014(8)
C12 0.043(9) 0.043(10) 0.067(11) -0.022(8) 0.019(8) 0.010(8)
C13 0.034(8) 0.053(10) 0.037(9) -0.008(7) -0.009(7) 0.002(7)
C14 0.04(2) 0.08(4) 0.014(14) 0.003(16) -0.003(13) 0.00(2)
C16 0.040(7) 0.114(13) 0.038(8) 0.000 0.013(6) 0.000
C17 0.046(14) 0.19(4) 0.017(10) 0.026(11) -0.018(9) -0.051(16)
C18 0.028(19) 0.06(3) 0.06(3) 0.01(2) -0.010(17) 0.018(19)
C19 0.022(5) 0.038(6) 0.050(7) 0.000 0.006(5) 0.000
C20 0.013(4) 0.039(5) 0.017(5) 0.000 -0.008(4) 0.000

loop_
_atom_type_symbol
_atom_type_description
_atom_type_scat_dispersion_real
_atom_type_scat_dispersion_imag
_atom_type_scat_source
C C 0.0033 0.0016 'International Tables Vol C Tables 4.2.6.8 and 6.1.1.4'
H H 0.0000 0.0000 'International Tables Vol C Tables 4.2.6.8 and 6.1.1.4'
N N 0.0061 0.0033 'International Tables Vol C Tables 4.2.6.8 and 6.1.1.4'
Ni Ni 0.3393 1.1124 'International Tables Vol C Tables 4.2.6.8 and 6.1.1.4'
S S 0.1246 0.1234 'International Tables Vol C Tables 4.2.6.8 and 6.1.1.4'

loop_
_geom_angle_atom_site_label_1
_geom_angle_atom_site_label_2
_geom_angle_atom_site_label_3
_geom_angle
_geom_angle_site_symmetry_1
_geom_angle_site_symmetry_3
_geom_angle_publ_flag
N2 Ni1 N2 138.3(8) . 4_565 ?
N2 Ni1 N6 104.5(3) . . ?
N2 Ni1 N6 104.5(3) 4_565 . ?
N2 Ni1 N5 106.0(4) . . ?
N2 Ni1 N5 106.0(4) 4_565 . ?
N6 Ni1 N5 84.5(3) . . ?
N2 Ni1 N1 77.8(3) . . ?
N2 Ni1 N1 77.8(3) 4_565 . ?
N6 Ni1 N1 171.7(3) . . ?
N5 Ni1 N1 87.2(3) . . ?
N2 Ni1 N3 64.2(5) . 4_565 ?
N2 Ni1 N3 86.3(5) 4_565 4_565 ?
N6 Ni1 N3 90.6(4) . 4_565 ?
N5 Ni1 N3 167.6(3) . 4_565 ?
N1 Ni1 N3 97.6(4) . 4_565 ?
N2 Ni1 N3 86.3(5) . . ?
N2 Ni1 N3 64.2(5) 4_565 . ?
N6 Ni1 N3 90.6(4) . . ?
N5 Ni1 N3 167.6(3) . . ?
N1 Ni1 N3 97.6(4) . . ?
N3 Ni1 N3 22.8(6) 4_565 . ?
N2 Ni1 N4 171.4(5) . . ?
N2 Ni1 N4 36.6(4) 4_565 . ?
N6 Ni1 N4 84.1(3) . . ?
N5 Ni1 N4 74.1(3) . . ?
N1 Ni1 N4 93.7(3) . . ?
N3 Ni1 N4 116.8(4) 4_565 . ?
N3 Ni1 N4 94.1(4) . . ?
N2 Ni1 N4 36.6(4) . 4_565 ?
N2 Ni1 N4 171.4(5) 4_565 4_565 ?
N6 Ni1 N4 84.1(3) . 4_565 ?
N5 Ni1 N4 74.1(3) . 4_565 ?
N1 Ni1 N4 93.7(3) . 4_565 ?
N3 Ni1 N4 94.1(4) 4_565 4_565 ?
N3 Ni1 N4 116.8(4) . 4_565 ?
N4 Ni1 N4 146.9(6) . 4_565 ?
C1 N1 C1 130(2) . 4_565 ?
C1 N1 C5 22.2(11) . 4_565 ?
C1 N1 C5 115.4(14) 4_565 4_565 ?
C1 N1 C5 115.4(14) . . ?
C1 N1 C5 22.2(11) 4_565 . ?
C5 N1 C5 96.8(19) 4_565 . ?
C1 N1 Ni1 114.5(10) . . ?
C1 N1 Ni1 114.5(10) 4_565 . ?
C5 N1 Ni1 129.6(10) 4_565 . ?
C5 N1 Ni1 129.6(10) . . ?
N4 N2 C6 112.8(11) 4_565 . ?
N4 N2 C7 92.6(12) 4_565 . ?
C6 N2 C7 118.5(13) . . ?
N4 N2 C12 61.5(9) 4_565 4_565 ?
C6 N2 C12 100.2(12) . 4_565 ?
C7 N2 C12 44.5(9) . 4_565 ?
N4 N2 C11 116.1(11) 4_565 4_565 ?
C6 N2 C11 89.0(11) . 4_565 ?
C7 N2 C11 31.5(8) . 4_565 ?
C12 N2 C11 55.7(9) 4_565 4_565 ?
N4 N2 Ni1 80.4(8) 4_565 . ?
C6 N2 Ni1 117.0(10) . . ?
C7 N2 Ni1 122.0(10) . . ?
C12 N2 Ni1 135.0(10) 4_565 . ?
C11 N2 Ni1 142.1(9) 4_565 . ?
N3 N3 C9 97.2(9) 4_565 4_565 ?
N3 N3 C9 49.0(7) 4_565 . ?
C9 N3 C9 48.2(14) 4_565 . ?
N3 N3 C10 157.7(12) 4_565 . ?
C9 N3 C10 60.6(13) 4_565 . ?
C9 N3 C10 108.8(14) . . ?
N3 N3 C8 153.8(10) 4_565 4_565 ?
C9 N3 C8 59.6(13) 4_565 4_565 ?
C9 N3 C8 106.8(12) . 4_565 ?
C10 N3 C8 12.6(12) . 4_565 ?
N3 N3 Ni1 78.6(3) 4_565 . ?
C9 N3 Ni1 129.6(12) 4_565 . ?
C9 N3 Ni1 109.6(8) . . ?
C10 N3 Ni1 113.4(9) . . ?
C8 N3 Ni1 124.7(10) 4_565 . ?
N3 N3 H3B 83.5 4_565 . ?
C9 N3 H3B 121.6 4_565 . ?
C9 N3 H3B 108.2 . . ?
C10 N3 H3B 108.7 . . ?
C8 N3 H3B 98.3 4_565 . ?
Ni1 N3 H3B 107.9 . . ?
C13 N4 N2 152.0(12) . 4_565 ?
C13 N4 C12 118.8(14) . . ?
N2 N4 C12 69.4(9) 4_565 . ?
C13 N4 Ni1 114.6(11) . . ?
N2 N4 Ni1 62.9(7) 4_565 . ?
C12 N4 Ni1 126.6(9) . . ?
C18 N5 C18 119.0(15) . 4_565 ?
C18 N5 C14 119.7(10) . . ?
C18 N5 C14 6(3) 4_565 . ?
C18 N5 C14 6(3) . 4_565 ?
C18 N5 C14 119.7(10) 4_565 4_565 ?
C14 N5 C14 119.7(13) . 4_565 ?
C18 N5 Ni1 120.4(8) . . ?
C18 N5 Ni1 120.4(8) 4_565 . ?
C14 N5 Ni1 118.8(7) . . ?
C14 N5 Ni1 118.8(7) 4_565 . ?
C19 N6 Ni1 151.1(7) . . ?
C5 C1 C2 54(4) 4_565 . ?
C5 C1 N1 80(2) 4_565 . ?
C2 C1 N1 122.2(18) . . ?
C5 C1 C6 153(6) 4_565 . ?
C2 C1 C6 128.2(15) . . ?
N1 C1 C6 108.8(14) . . ?
C5 C1 C4 35(3) 4_565 4_565 ?
C2 C1 C4 22.6(14) . 4_565 ?
N1 C1 C4 100.6(12) . 4_565 ?
C6 C1 C4 150.5(16) . 4_565 ?
C4 C2 C5 92(3) 4_565 4_565 ?
C4 C2 C1 112(4) 4_565 . ?
C5 C2 C1 22.2(15) 4_565 . ?
C4 C2 C3 19(3) 4_565 . ?
C5 C2 C3 103.7(19) 4_565 . ?
C1 C2 C3 120(2) . . ?
C4 C2 C3 22(3) 4_565 4_565 ?
C5 C2 C3 91.5(16) 4_565 4_565 ?
C1 C2 C3 106.7(16) . 4_565 ?
C3 C2 C3 13.9(7) . 4_565 ?
C4 C2 H2A 125.2 4_565 . ?
C5 C2 H2A 134.1 4_565 . ?
C1 C2 H2A 120.1 . . ?
C3 C2 H2A 119.6 . . ?
C3 C2 H2A 133.1 4_565 . ?
C4 C3 C3 134(4) 4_565 4_565 ?
C4 C3 C2 20(3) 4_565 . ?
C3 C3 C2 140.6(13) 4_565 . ?
C4 C3 C4 112(5) 4_565 . ?
C3 C3 C4 22.4(16) 4_565 . ?
C2 C3 C4 120(2) . . ?
C4 C3 C5 26(3) 4_565 4_565 ?
C3 C3 C5 109.2(7) 4_565 4_565 ?
C2 C3 C5 34.0(11) . 4_565 ?
C4 C3 C5 87.2(19) . 4_565 ?
C4 C3 C2 110(4) 4_565 4_565 ?
C3 C3 C2 25.6(8) 4_565 4_565 ?
C2 C3 C2 115(2) . 4_565 ?
C4 C3 C2 11.4(15) . 4_565 ?
C5 C3 C2 84.6(12) 4_565 4_565 ?
C4 C3 H3A 125.5 4_565 . ?
C3 C3 H3A 98.6 4_565 . ?
C2 C3 H3A 120.1 . . ?
C4 C3 H3A 119.9 . . ?
C5 C3 H3A 151.6 4_565 . ?
C2 C3 H3A 123.6 4_565 . ?
C3 C4 C2 141(6) 4_565 4_565 ?
C3 C4 C3 24(2) 4_565 . ?
C2 C4 C3 147(4) 4_565 . ?
C3 C4 C5 140(4) 4_565 . ?
C2 C4 C5 56(3) 4_565 . ?
C3 C4 C5 118(3) . . ?
C3 C4 C4 46(4) 4_565 4_565 ?
C2 C4 C4 140(3) 4_565 4_565 ?
C3 C4 C4 22.4(15) . 4_565 ?
C5 C4 C4 96.3(13) . 4_565 ?
C3 C4 C1 141(4) 4_565 4_565 ?
C2 C4 C1 46(2) 4_565 4_565 ?
C3 C4 C1 122(2) . 4_565 ?
C5 C4 C1 12.8(14) . 4_565 ?
C4 C4 C1 101.8(9) 4_565 4_565 ?
C3 C4 H4A 98.0 4_565 . ?
C2 C4 H4A 75.6 4_565 . ?
C3 C4 H4A 120.6 . . ?
C5 C4 H4A 121.4 . . ?
C4 C4 H4A 141.3 4_565 . ?
C1 C4 H4A 116.9 4_565 . ?
C1 C5 C2 103(4) 4_565 4_565 ?
C1 C5 C4 132(5) 4_565 . ?
C2 C5 C4 32.3(13) 4_565 . ?
C1 C5 N1 78(2) 4_565 . ?
C2 C5 N1 144(3) 4_565 . ?
C4 C5 N1 124(2) . . ?
C1 C5 C6 20(4) 4_565 4_565 ?
C2 C5 C6 107.8(16) 4_565 4_565 ?
C4 C5 C6 139.9(17) . 4_565 ?
N1 C5 C6 85.8(11) . 4_565 ?
C1 C5 C3 133(6) 4_565 4_565 ?
C2 C5 C3 42.3(11) 4_565 4_565 ?
C4 C5 C3 13.4(14) . 4_565 ?
N1 C5 C3 110.8(14) . 4_565 ?
C6 C5 C3 146.2(15) 4_565 4_565 ?
C1 C5 H5A 58.8 4_565 . ?
C2 C5 H5A 92.6 4_565 . ?
C4 C5 H5A 118.6 . . ?
N1 C5 H5A 117.3 . . ?
C6 C5 H5A 40.9 4_565 . ?
C3 C5 H5A 131.8 4_565 . ?
N2 C6 C1 119.5(14) . . ?
N2 C6 C5 119.2(12) . 4_565 ?
C1 C6 C5 7.1(15) . 4_565 ?
N2 C6 H6B 120.1 . . ?
C1 C6 H6B 120.4 . . ?
C5 C6 H6B 120.0 4_565 . ?
C11 C7 C12 95(2) 4_565 4_565 ?
C11 C7 C10 82(2) 4_565 4_565 ?
C12 C7 C10 176(2) 4_565 4_565 ?
C11 C7 N2 85(2) 4_565 . ?
C12 C7 N2 73.4(13) 4_565 . ?
C10 C7 N2 103.4(19) 4_565 . ?
C11 C7 C8 73(2) 4_565 . ?
C12 C7 C8 168(2) 4_565 . ?
C10 C7 C8 9(2) 4_565 . ?
N2 C7 C8 102.3(16) . . ?
C11 C7 H7A 52.4 4_565 . ?
C12 C7 H7A 61.2 4_565 . ?
C10 C7 H7A 118.8 4_565 . ?
N2 C7 H7A 109.8 . . ?
C8 C7 H7A 111.4 . . ?
C11 C7 H7B 159.7 4_565 . ?
C12 C7 H7B 76.6 4_565 . ?
C10 C7 H7B 106.7 4_565 . ?
N2 C7 H7B 109.8 . . ?
C8 C7 H7B 115.3 . . ?
H7A C7 H7B 108.1 . . ?
C10 C8 C9 85(9) 4_565 . ?
C10 C8 C11 67(9) 4_565 4_565 ?
C9 C8 C11 140.0(19) . 4_565 ?
C10 C8 C7 36(8) 4_565 . ?
C9 C8 C7 116.2(17) . . ?
C11 C8 C7 31.5(8) 4_565 . ?
C10 C8 N3 82(8) 4_565 4_565 ?
C9 C8 N3 42.6(9) . 4_565 ?
C11 C8 N3 102.9(16) 4_565 4_565 ?
C7 C8 N3 94.2(14) . 4_565 ?
C10 C8 H8A 145.7 4_565 . ?
C9 C8 H8A 118.2 . . ?
C11 C8 H8A 79.2 4_565 . ?
C7 C8 H8A 110.4 . . ?
N3 C8 H8A 97.9 4_565 . ?
C10 C8 H8B 90.0 4_565 . ?
C9 C8 H8B 104.7 . . ?
C11 C8 H8B 103.8 4_565 . ?
C7 C8 H8B 98.2 . . ?
N3 C8 H8B 146.8 4_565 . ?
H8A C8 H8B 106.3 . . ?
C9 C9 N3 82.8(9) 4_565 4_565 ?
C9 C9 C8 156.8(12) 4_565 . ?
N3 C9 C8 77.8(14) 4_565 . ?
C9 C9 C10 159.5(13) 4_565 4_565 ?
N3 C9 C10 76.7(15) 4_565 4_565 ?
C8 C9 C10 14.1(14) . 4_565 ?
C9 C9 N3 49.0(7) 4_565 . ?
N3 C9 N3 33.9(9) 4_565 . ?
C8 C9 N3 110.8(14) . . ?
C10 C9 N3 110.6(15) 4_565 . ?
C9 C9 H9A 81.3 4_565 . ?
N3 C9 H9A 122.9 4_565 . ?
C8 C9 H9A 98.6 . . ?
C10 C9 H9A 111.3 4_565 . ?
N3 C9 H9A 109.2 . . ?
C9 C9 H9B 81.0 4_565 . ?
N3 C9 H9B 122.9 4_565 . ?
C8 C9 H9B 120.3 . . ?
C10 C9 H9B 108.7 4_565 . ?
N3 C9 H9B 109.0 . . ?
H9A C9 H9B 108.0 . . ?
C8 C10 C7 135(10) 4_565 4_565 ?
C8 C10 C9 81(9) 4_565 4_565 ?
C7 C10 C9 136(2) 4_565 4_565 ?
C8 C10 C11 100(10) 4_565 . ?
C7 C10 C11 35.3(11) 4_565 . ?
C9 C10 C11 151(2) 4_565 . ?
C8 C10 N3 85(8) 4_565 . ?
C7 C10 N3 106.3(19) 4_565 . ?
C9 C10 N3 42.7(10) 4_565 . ?
C11 C10 N3 108.0(19) . . ?
C8 C10 H10A 122.3 4_565 . ?
C7 C10 H10A 92.8 4_565 . ?
C9 C10 H10A 81.3 4_565 . ?
C11 C10 H10A 120.8 . . ?
N3 C10 H10A 114.8 . . ?
C8 C10 H10B 15.5 4_565 . ?
C7 C10 H10B 135.7 4_565 . ?
C9 C10 H10B 85.8 4_565 . ?
C11 C10 H10B 102.4 . . ?
N3 C10 H10B 98.7 . . ?
H10A C10 H10B 109.1 . . ?
C7 C11 C10 62(2) 4_565 . ?
C7 C11 C12 50.3(18) 4_565 . ?
C10 C11 C12 112.7(17) . . ?
C7 C11 C8 75(2) 4_565 4_565 ?
C10 C11 C8 13.0(15) . 4_565 ?
C12 C11 C8 125.7(17) . 4_565 ?
C7 C11 N2 63.6(16) 4_565 4_565 ?
C10 C11 N2 89.5(14) . 4_565 ?
C12 C11 N2 60.8(9) . 4_565 ?
C8 C11 N2 96.1(13) 4_565 4_565 ?
C7 C11 H11A 131.7 4_565 . ?
C10 C11 H11A 115.9 . . ?
C12 C11 H11A 106.6 . . ?
C8 C11 H11A 108.1 4_565 . ?
N2 C11 H11A 68.2 4_565 . ?
C7 C11 H11B 119.6 4_565 . ?
C10 C11 H11B 108.5 . . ?
C12 C11 H11B 105.7 . . ?
C8 C11 H11B 102.6 4_565 . ?
N2 C11 H11B 161.2 4_565 . ?
H11A C11 H11B 106.8 . . ?
C7 C12 N4 96.6(15) 4_565 . ?
C7 C12 C11 34.5(10) 4_565 . ?
N4 C12 C11 111.7(12) . . ?
C7 C12 N2 62.1(12) 4_565 4_565 ?
N4 C12 N2 49.1(8) . 4_565 ?
C11 C12 N2 63.5(9) . 4_565 ?
C7 C12 H12A 143.6 4_565 . ?
N4 C12 H12A 110.1 . . ?
C11 C12 H12A 110.1 . . ?
N2 C12 H12A 118.6 4_565 . ?
C7 C12 H12B 85.7 4_565 . ?
N4 C12 H12B 108.1 . . ?
C11 C12 H12B 108.8 . . ?
N2 C12 H12B 132.7 4_565 . ?
H12A C12 H12B 108.0 . . ?
N4 C13 C14 122.6(15) . . ?
N4 C13 C18 123.3(15) . 4_565 ?
C14 C13 C18 5(3) . 4_565 ?
N4 C13 H13A 119.2 . . ?
C14 C13 H13A 118.0 . . ?
C18 C13 H13A 116.7 4_565 . ?
C18 C14 N5 87(9) 4_565 . ?
C18 C14 C17 82(9) 4_565 4_565 ?
N5 C14 C17 119.9(15) . 4_565 ?
C18 C14 C15 88(9) 4_565 . ?
N5 C14 C15 120.6(11) . . ?
C17 C14 C15 6(3) 4_565 . ?
C18 C14 C13 99(9) 4_565 . ?
N5 C14 C13 109.2(11) . . ?
C17 C14 C13 130.9(15) 4_565 . ?
C15 C14 C13 130.1(13) . . ?
C17 C15 C16 85(8) 4_565 . ?
C17 C15 C18 87(9) 4_565 4_565 ?
C16 C15 C18 121.0(14) . 4_565 ?
C17 C15 C14 92(8) 4_565 . ?
C16 C15 C14 121.5(11) . . ?
C18 C15 C14 6(3) 4_565 . ?
C17 C15 H15A 96.0 4_565 . ?
C16 C15 H15A 118.8 . . ?
C18 C15 H15A 120.2 4_565 . ?
C14 C15 H15A 119.6 . . ?
C17 C16 C17 115.3(15) 4_565 . ?
C17 C16 C15 6(3) 4_565 . ?
C17 C16 C15 115.8(12) . . ?
C17 C16 C15 115.8(12) 4_565 4_565 ?
C17 C16 C15 6(3) . 4_565 ?
C15 C16 C15 115.7(14) . 4_565 ?
C17 C16 H16A 122.1 4_565 . ?
C17 C16 H16A 122.1 . . ?
C15 C16 H16A 122.0 . . ?
C15 C16 H16A 122.0 4_565 . ?
C15 C17 C16 89(8) 4_565 . ?
C15 C17 C18 87(8) 4_565 . ?
C16 C17 C18 121.3(12) . . ?
C15 C17 C14 82(8) 4_565 4_565 ?
C16 C17 C14 120.8(16) . 4_565 ?
C18 C17 C14 5(3) . 4_565 ?
C15 C17 H17A 97.2 4_565 . ?
C16 C17 H17A 118.8 . . ?
C18 C17 H17A 119.8 . . ?
C14 C17 H17A 120.3 4_565 . ?
C14 C18 N5 88(9) 4_565 . ?
C14 C18 C17 93(9) 4_565 . ?
N5 C18 C17 120.9(11) . . ?
C14 C18 C15 87(10) 4_565 4_565 ?
N5 C18 C15 120.6(15) . 4_565 ?
C17 C18 C15 6(3) . 4_565 ?
C14 C18 C13 75(9) 4_565 4_565 ?
N5 C18 C13 107.6(13) . 4_565 ?
C17 C18 C13 129.5(14) . 4_565 ?
C15 C18 C13 127.6(19) 4_565 4_565 ?
C14 C18 H18A 92.1 4_565 . ?
N5 C18 H18A 119.0 . . ?
C17 C18 H18A 120.0 . . ?
C15 C18 H18A 120.2 4_565 . ?
C13 C18 H18A 19.4 4_565 . ?
N6 C19 S1 179.9(8) . . ?
N7 C20 S2 177.1(9) . . ?

loop_
_geom_bond_atom_site_label_1
_geom_bond_atom_site_label_2
_geom_bond_distance
_geom_bond_site_symmetry_2
_geom_bond_publ_flag
Ni1 N2 1.923(12) . ?
Ni1 N2 1.923(12) 4_565 ?
Ni1 N6 2.067(8) . ?
Ni1 N5 2.118(8) . ?
Ni1 N1 2.120(8) . ?
Ni1 N3 2.126(10) 4_565 ?
Ni1 N3 2.126(10) . ?
Ni1 N4 2.129(13) . ?
Ni1 N4 2.129(13) 4_565 ?
S1 C19 1.615(11) . ?
S2 C20 1.539(9) . ?
N1 C1 1.352(14) . ?
N1 C1 1.352(14) 4_565 ?
N1 C5 1.360(16) 4_565 ?
N1 C5 1.360(15) . ?
N2 N4 1.288(15) 4_565 ?
N2 C6 1.332(17) . ?
N2 C7 1.47(2) . ?
N2 C12 1.594(18) 4_565 ?
N2 C11 1.635(19) 4_565 ?
N3 N3 0.84(2) 4_565 ?
N3 C9 1.139(15) 4_565 ?
N3 C9 1.498(16) . ?
N3 C10 1.63(3) . ?
N3 C8 1.64(3) 4_565 ?
N3 H3B 0.9000 . ?
N4 C13 1.238(18) . ?
N4 N2 1.288(15) 4_565 ?
N4 C12 1.496(19) . ?
N5 C18 1.327(15) . ?
N5 C18 1.327(15) 4_565 ?
N5 C14 1.328(14) . ?
N5 C14 1.328(14) 4_565 ?
N6 C19 1.162(11) . ?
N7 C20 1.182(13) . ?
C1 C5 0.52(3) 4_565 ?
C1 C2 1.345(15) . ?
C1 C6 1.43(2) . ?
C1 C4 1.75(3) 4_565 ?
C2 C4 0.72(2) 4_565 ?
C2 C5 1.12(3) 4_565 ?
C2 C3 1.352(15) . ?
C2 C3 1.99(2) 4_565 ?
C2 H2A 0.9600 . ?
C3 C4 0.710(18) 4_565 ?
C3 C3 0.75(3) 4_565 ?
C3 C4 1.344(15) . ?
C3 C5 1.95(3) 4_565 ?
C3 C2 1.99(2) 4_565 ?
C3 H3A 0.9600 . ?
C4 C3 0.710(18) 4_565 ?
C4 C2 0.72(2) 4_565 ?
C4 C5 1.353(15) . ?
C4 C4 1.74(5) 4_565 ?
C4 C1 1.75(3) 4_565 ?
C4 H4A 0.9600 . ?
C5 C1 0.52(3) 4_565 ?
C5 C2 1.12(3) 4_565 ?
C5 C6 1.91(2) 4_565 ?
C5 C3 1.95(3) 4_565 ?
C5 H5A 0.9600 . ?
C6 C5 1.91(2) 4_565 ?
C6 H6B 0.9600 . ?
C7 C11 0.857(18) 4_565 ?
C7 C12 1.17(2) 4_565 ?
C7 C10 1.32(3) 4_565 ?
C7 C8 1.59(3) . ?
C7 H7A 0.9600 . ?
C7 H7B 0.9600 . ?
C8 C10 0.36(3) 4_565 ?
C8 C9 1.45(3) . ?
C8 C11 1.57(3) 4_565 ?
C8 N3 1.64(3) 4_565 ?
C8 H8A 0.9601 . ?
C8 H8B 0.9600 . ?
C9 C9 1.13(3) 4_565 ?
C9 N3 1.139(15) 4_565 ?
C9 C10 1.46(3) 4_565 ?
C9 H9A 0.9599 . ?
C9 H9B 0.9600 . ?
C10 C8 0.36(3) 4_565 ?
C10 C7 1.32(3) 4_565 ?
C10 C9 1.46(3) 4_565 ?
C10 C11 1.47(3) . ?
C10 H10A 0.9600 . ?
C10 H10B 0.9601 . ?
C11 C7 0.857(18) 4_565 ?
C11 C12 1.51(2) . ?
C11 C8 1.57(3) 4_565 ?
C11 N2 1.635(19) 4_565 ?
C11 H11A 0.9600 . ?
C11 H11B 0.9600 . ?
C12 C7 1.17(2) 4_565 ?
C12 N2 1.594(18) 4_565 ?
C12 H12A 0.9600 . ?
C12 H12B 0.9600 . ?
C13 C14 1.44(2) . ?
C13 C18 1.47(2) 4_565 ?
C13 H13A 0.9600 . ?
C14 C18 0.13(7) 4_565 ?
C14 C17 1.40(2) 4_565 ?
C14 C15 1.388(13) . ?
C15 C17 0.14(6) 4_565 ?
C15 C16 1.373(12) . ?
C15 C18 1.39(2) 4_565 ?
C15 H15A 0.9600 . ?
C16 C17 1.369(14) 4_565 ?
C16 C17 1.369(14) . ?
C16 C15 1.373(12) 4_565 ?
C16 H16A 0.9587 . ?
C17 C15 0.14(6) 4_565 ?
C17 C18 1.389(14) . ?
C17 C14 1.40(2) 4_565 ?
C17 H17A 0.9600 . ?
C18 C14 0.13(7) 4_565 ?
C18 C15 1.39(2) 4_565 ?
C18 C13 1.47(2) 4_565 ?
C18 H18A 0.9600 . ?

loop_
_geom_hbond_atom_site_label_D
_geom_hbond_atom_site_label_H
_geom_hbond_atom_site_label_A
_geom_hbond_distance_DH
_geom_hbond_distance_HA
_geom_hbond_distance_DA
_geom_hbond_angle_DHA
_geom_hbond_site_symmetry_A
N3 H3B N7 0.90 2.14 3.041(17) 177.3 .
